data_7030188
loop_
_publ_author_name
'Zhang, Jian-Yong'
'Li, Xiu-Bing'
'Wang, Kun'
'Ma, Yu'
'Cheng, Ai-Ling'
'Gao, En-Qing'

_publ_section_title
;
 Synthesis, structures, and magnetic properties of four copper compounds
 with 2,2'-dinitrobiphenyl-4,4'-dicarboxylate.
;
_journal_issue 39
_journal_name_full 'Dalton transactions (Cambridge, England : 2003)'
_journal_page_first 12192
_journal_page_last 12199
_journal_paper_doi 10.1039/c2dt31378b
_journal_volume 41
_journal_year 2012
_chemical_formula_sum 'C38 H28 Cu2 N6 O20'
_chemical_formula_weight 1015.74
_chemical_name_systematic
;
?
;
_space_group_IT_number 2
_symmetry_cell_setting triclinic
_symmetry_space_group_name_Hall '-P 1'
_symmetry_space_group_name_H-M 'P -1'
_atom_sites_solution_hydrogens geom
_atom_sites_solution_primary direct
_atom_sites_solution_secondary difmap
_audit_creation_method SHELXL-97
_cell_angle_alpha 101.446(5)
_cell_angle_beta 105.298(5)
_cell_angle_gamma 98.651(5)
_cell_formula_units_Z 1
_cell_length_a 7.788(3)
_cell_length_b 9.551(4)
_cell_length_c 14.389(5)
_cell_measurement_reflns_used 2646
_cell_measurement_temperature 293(2)
_cell_measurement_theta_max 26.84
_cell_measurement_theta_min 2.78
_cell_volume 988.3(7)
_computing_cell_refinement 'Bruker XSCANS'
_computing_data_collection 'Bruker XSCANS'
_computing_data_reduction 'Bruker SHELXTL'
_computing_molecular_graphics 'Bruker SHELXTL'
_computing_publication_material 'Bruker SHELXTL'
_computing_structure_refinement 'Bruker SHELXTL'
_computing_structure_solution 'Bruker SHELXTL'
_diffrn_ambient_temperature 293(2)
_diffrn_measured_fraction_theta_full 0.971
_diffrn_measured_fraction_theta_max 0.971
_diffrn_measurement_device_type 'CCD area detector'
_diffrn_measurement_method 'phi and omega scans'
_diffrn_radiation_monochromator graphite
_diffrn_radiation_source 'fine-focus sealed tube'
_diffrn_radiation_type MoK\a
_diffrn_radiation_wavelength 0.71073
_diffrn_reflns_av_R_equivalents 0.0327
_diffrn_reflns_av_sigmaI/netI 0.0625
_diffrn_reflns_limit_h_max 9
_diffrn_reflns_limit_h_min -9
_diffrn_reflns_limit_k_max 10
_diffrn_reflns_limit_k_min -11
_diffrn_reflns_limit_l_max 17
_diffrn_reflns_limit_l_min -12
_diffrn_reflns_number 4492
_diffrn_reflns_theta_full 26.00
_diffrn_reflns_theta_max 26.00
_diffrn_reflns_theta_min 2.23
_exptl_absorpt_coefficient_mu 1.172
_exptl_absorpt_correction_T_max 0.8626
_exptl_absorpt_correction_T_min 0.7200
_exptl_absorpt_correction_type multi-scan
_exptl_absorpt_process_details SADABS
_exptl_crystal_colour blue
_exptl_crystal_density_diffrn 1.707
_exptl_crystal_density_method 'not measured'
_exptl_crystal_description block
_exptl_crystal_F_000 516
_exptl_crystal_size_max 0.30
_exptl_crystal_size_mid 0.20
_exptl_crystal_size_min 0.13
_refine_diff_density_max 0.661
_refine_diff_density_min -0.507
_refine_diff_density_rms 0.101
_refine_ls_extinction_method none
_refine_ls_goodness_of_fit_ref 0.976
_refine_ls_hydrogen_treatment mixed
_refine_ls_matrix_type full
_refine_ls_number_parameters 314
_refine_ls_number_reflns 3776
_refine_ls_number_restraints 6
_refine_ls_restrained_S_all 0.975
_refine_ls_R_factor_all 0.0651
_refine_ls_R_factor_gt 0.0465
_refine_ls_shift/su_max 0.000
_refine_ls_shift/su_mean 0.000
_refine_ls_structure_factor_coef Fsqd
_refine_ls_weighting_details 'calc w=1/[\s^2^(Fo^2^)+(0.0807P)^2^+0.0000P] where P=(Fo^2^+2Fc^2^)/3'
_refine_ls_weighting_scheme calc
_refine_ls_wR_factor_gt 0.1158
_refine_ls_wR_factor_ref 0.1348
_reflns_number_gt 2769
_reflns_number_total 3776
_reflns_threshold_expression >2sigma(I)
_cod_data_source_file c2dt31378b.txt
_cod_data_source_block 3
_cod_depositor_comments
;
The following automatic conversions were performed:

'_symmetry_cell_setting' value 'Triclinic' changed to 'triclinic'
according to
/usr/data/users/saulius/automatic-downloads/retrospective/RSC/lib/dictionaries/cif_core.dic
dictionary named 'cif_core.dic' version 2.4.2 from 2011-04-26.

Automatic conversion script
Id: cif_fix_values 2281 2013-09-26 08:29:07Z andrius 
;
_cod_original_cell_volume 988.3(6)
_cod_original_sg_symbol_H-M P-1
_cod_database_code 7030188

loop_
_symmetry_equiv_pos_as_xyz
'x, y, z'
'-x, -y, -z'

loop_
_atom_site_label
_atom_site_type_symbol
_atom_site_fract_x
_atom_site_fract_y
_atom_site_fract_z
_atom_site_U_iso_or_equiv
_atom_site_adp_type
_atom_site_occupancy
_atom_site_symmetry_multiplicity
_atom_site_calc_flag
_atom_site_refinement_flags
Cu1 Cu -0.00884(6) -0.16055(5) 0.02884(3) 0.03008(18) Uani 1 1 d .
O5 O -0.1685(4) -0.0188(3) 0.0279(2) 0.0315(6) Uani 1 1 d D
N1 N 0.1711(4) -0.2867(3) 0.0204(2) 0.0305(7) Uani 1 1 d .
O1 O 0.1187(4) -0.0516(3) 0.1624(2) 0.0401(7) Uani 1 1 d .
C17 C 0.4312(5) -0.4547(4) 0.0053(3) 0.0282(8) Uani 1 1 d .
C4 C 0.2624(7) 0.2659(5) 0.4225(3) 0.0480(12) Uani 1 1 d .
H4A H 0.2838 0.3638 0.4211 0.058 Uiso 1 1 calc R
N2 N 0.2968(6) 0.0337(4) 0.6029(3) 0.0514(10) Uani 1 1 d .
C8 C 0.3785(6) 0.3505(4) 0.6065(3) 0.0328(9) Uani 1 1 d .
N3 N 0.0868(5) 0.4259(4) 0.6121(3) 0.0479(9) Uani 1 1 d .
C5 C 0.2955(6) 0.2303(4) 0.5147(3) 0.0345(9) Uani 1 1 d .
C19 C 0.1331(6) -0.4100(4) -0.0505(3) 0.0384(10) Uani 1 1 d .
H19A H 0.0160 -0.4402 -0.0950 0.046 Uiso 1 1 calc R
O2 O 0.0292(6) -0.2249(4) 0.2322(3) 0.0826(13) Uani 1 1 d .
C1 C 0.0986(6) -0.0999(5) 0.2354(3) 0.0423(11) Uani 1 1 d .
O7 O 0.3269(9) -0.0857(4) 0.6022(3) 0.115(2) Uani 1 1 d .
O9 O 0.0017(5) 0.3294(4) 0.5408(3) 0.0688(11) Uani 1 1 d .
C6 C 0.2645(6) 0.0817(4) 0.5102(3) 0.0358(9) Uani 1 1 d .
C16 C 0.4700(6) -0.3272(4) 0.0785(3) 0.0404(10) Uani 1 1 d .
H16A H 0.5855 -0.2948 0.1247 0.048 Uiso 1 1 calc R
C18 C 0.2576(6) -0.4954(4) -0.0616(3) 0.0374(10) Uani 1 1 d .
H18A H 0.2253 -0.5793 -0.1135 0.045 Uiso 1 1 calc R
C3 C 0.1999(6) 0.1614(5) 0.3352(3) 0.0458(11) Uani 1 1 d .
H3A H 0.1768 0.1897 0.2756 0.055 Uiso 1 1 calc R
C9 C 0.2862(5) 0.4461(4) 0.6502(3) 0.0339(9) Uani 1 1 d .
C7 C 0.2018(6) -0.0245(4) 0.4235(3) 0.0377(10) Uani 1 1 d .
H7A H 0.1803 -0.1224 0.4248 0.045 Uiso 1 1 calc R
C2 C 0.1695(6) 0.0134(4) 0.3327(3) 0.0346(9) Uani 1 1 d .
C15 C 0.3387(6) -0.2484(4) 0.0833(3) 0.0384(10) Uani 1 1 d .
H15A H 0.3686 -0.1628 0.1335 0.046 Uiso 1 1 calc R
O10 O 0.0154(5) 0.5084(5) 0.6571(3) 0.0837(13) Uani 1 1 d .
C13 C 0.5665(6) 0.3772(4) 0.6501(3) 0.0399(10) Uani 1 1 d .
H13A H 0.6333 0.3167 0.6229 0.048 Uiso 1 1 calc R
O8 O 0.2910(7) 0.1133(4) 0.6756(3) 0.0846(14) Uani 1 1 d .
C12 C 0.6560(6) 0.4916(4) 0.7327(3) 0.0394(10) Uani 1 1 d .
H12A H 0.7809 0.5049 0.7618 0.047 Uiso 1 1 calc R
C11 C 0.5612(5) 0.5861(4) 0.7722(3) 0.0295(8) Uani 1 1 d .
C10 C 0.3757(5) 0.5617(4) 0.7295(3) 0.0328(9) Uani 1 1 d .
H10A H 0.3105 0.6253 0.7550 0.039 Uiso 1 1 calc R
C14 C 0.6575(5) 0.7124(4) 0.8606(3) 0.0310(9) Uani 1 1 d .
O4 O 0.8213(4) 0.7143(3) 0.90398(19) 0.0354(6) Uani 1 1 d .
O3 O 0.5703(4) 0.8045(3) 0.8863(2) 0.0399(7) Uani 1 1 d .
O6 O -0.2637(5) 0.0902(5) 0.1842(2) 0.0630(11) Uani 1 1 d D
HW5A H -0.184(5) 0.011(4) 0.0845(16) 0.033(11) Uiso 1 1 d D
HW5B H -0.273(4) -0.048(5) -0.013(2) 0.064(17) Uiso 1 1 d D
HW6A H -0.354(4) 0.130(4) 0.173(3) 0.041(13) Uiso 1 1 d D
HW6B H -0.282(8) 0.027(6) 0.216(5) 0.13(3) Uiso 1 1 d D

loop_
_atom_site_aniso_label
_atom_site_aniso_U_11
_atom_site_aniso_U_22
_atom_site_aniso_U_33
_atom_site_aniso_U_23
_atom_site_aniso_U_13
_atom_site_aniso_U_12
Cu1 0.0319(3) 0.0260(3) 0.0246(3) -0.00461(19) 0.0016(2) 0.0101(2)
O5 0.0331(17) 0.0319(15) 0.0218(14) -0.0087(12) 0.0050(13) 0.0105(13)
N1 0.0316(19) 0.0264(16) 0.0263(16) -0.0028(14) 0.0023(15) 0.0092(14)
O1 0.0490(19) 0.0369(16) 0.0236(14) -0.0071(13) 0.0010(13) 0.0144(14)
C17 0.031(2) 0.0253(19) 0.027(2) 0.0034(16) 0.0085(18) 0.0079(17)
C4 0.070(3) 0.030(2) 0.034(2) 0.003(2) 0.010(2) -0.001(2)
N2 0.068(3) 0.040(2) 0.032(2) 0.0028(19) 0.005(2) -0.005(2)
C8 0.041(2) 0.028(2) 0.0216(19) -0.0045(16) 0.0074(18) 0.0010(18)
N3 0.033(2) 0.049(2) 0.051(2) 0.002(2) 0.0064(19) 0.0014(18)
C5 0.037(2) 0.031(2) 0.026(2) -0.0044(17) 0.0077(18) 0.0010(18)
C19 0.040(3) 0.032(2) 0.031(2) -0.0080(18) -0.0003(19) 0.0141(19)
O2 0.125(4) 0.048(2) 0.045(2) -0.0209(17) 0.027(2) -0.030(2)
C1 0.039(3) 0.037(2) 0.037(2) -0.009(2) 0.004(2) 0.003(2)
O7 0.225(6) 0.051(2) 0.049(2) 0.015(2) 0.006(3) 0.028(3)
O9 0.043(2) 0.081(3) 0.048(2) -0.0301(19) 0.0028(17) -0.0106(18)
C6 0.037(2) 0.035(2) 0.029(2) 0.0052(18) 0.0034(18) 0.0027(18)
C16 0.031(2) 0.038(2) 0.038(2) -0.0052(19) -0.0044(19) 0.0120(19)
C18 0.036(2) 0.027(2) 0.038(2) -0.0047(18) 0.0016(19) 0.0079(18)
C3 0.058(3) 0.039(2) 0.031(2) 0.003(2) 0.007(2) 0.001(2)
C9 0.029(2) 0.031(2) 0.035(2) 0.0042(18) 0.0042(18) 0.0001(17)
C7 0.046(3) 0.028(2) 0.029(2) -0.0036(18) 0.0064(19) 0.0005(19)
C2 0.036(2) 0.033(2) 0.028(2) -0.0043(18) 0.0086(18) 0.0022(18)
C15 0.040(3) 0.030(2) 0.031(2) -0.0138(18) 0.0023(19) 0.0084(18)
O10 0.037(2) 0.091(3) 0.095(3) -0.024(3) 0.009(2) 0.013(2)
C13 0.048(3) 0.037(2) 0.027(2) -0.0111(18) 0.012(2) 0.013(2)
O8 0.147(4) 0.067(3) 0.039(2) 0.012(2) 0.033(2) 0.013(3)
C12 0.031(2) 0.041(2) 0.036(2) -0.003(2) 0.0023(19) 0.0094(19)
C11 0.030(2) 0.0253(19) 0.030(2) 0.0025(17) 0.0062(17) 0.0044(16)
C10 0.034(2) 0.030(2) 0.030(2) -0.0021(17) 0.0109(18) 0.0049(17)
C14 0.033(2) 0.030(2) 0.026(2) 0.0037(17) 0.0076(18) 0.0053(17)
O4 0.0309(16) 0.0306(14) 0.0315(14) -0.0105(12) -0.0025(13) 0.0123(12)
O3 0.0346(16) 0.0378(15) 0.0347(15) -0.0148(13) 0.0050(13) 0.0114(13)
O6 0.076(3) 0.095(3) 0.0361(18) 0.016(2) 0.0246(19) 0.057(2)

loop_
_atom_type_symbol
_atom_type_description
_atom_type_scat_dispersion_real
_atom_type_scat_dispersion_imag
_atom_type_scat_source
C C 0.0033 0.0016 'International Tables Vol C Tables 4.2.6.8 and 6.1.1.4'
H H 0.0000 0.0000 'International Tables Vol C Tables 4.2.6.8 and 6.1.1.4'
N N 0.0061 0.0033 'International Tables Vol C Tables 4.2.6.8 and 6.1.1.4'
O O 0.0106 0.0060 'International Tables Vol C Tables 4.2.6.8 and 6.1.1.4'
Cu Cu 0.3201 1.2651 'International Tables Vol C Tables 4.2.6.8 and 6.1.1.4'

loop_
_geom_angle_atom_site_label_1
_geom_angle_atom_site_label_2
_geom_angle_atom_site_label_3
_geom_angle
_geom_angle_site_symmetry_1
_geom_angle_site_symmetry_3
O1 Cu1 O4 168.12(12) . 1_444
O1 Cu1 O5 86.05(12) . .
O4 Cu1 O5 90.28(11) 1_444 .
O1 Cu1 N1 94.94(12) . .
O4 Cu1 N1 90.27(12) 1_444 .
O5 Cu1 N1 171.98(12) . .
O1 Cu1 O5 88.24(11) . 2
O4 Cu1 O5 102.51(11) 1_444 2
O5 Cu1 O5 82.68(11) . 2
N1 Cu1 O5 89.38(11) . 2
Cu1 O5 Cu1 97.32(11) . 2
Cu1 O5 HW5A 112(3) . .
Cu1 O5 HW5A 117(3) 2 .
Cu1 O5 HW5B 115(3) . .
Cu1 O5 HW5B 109(3) 2 .
HW5A O5 HW5B 106(3) . .
C15 N1 C19 116.4(3) . .
C15 N1 Cu1 121.3(3) . .
C19 N1 Cu1 122.3(3) . .
C1 O1 Cu1 120.9(3) . .
C16 C17 C18 117.0(4) . .
C16 C17 C17 122.8(4) . 2_645
C18 C17 C17 120.2(4) . 2_645
C3 C4 C5 121.9(4) . .
C3 C4 H4A 119.1 . .
C5 C4 H4A 119.1 . .
O8 N2 O7 122.1(4) . .
O8 N2 C6 119.1(4) . .
O7 N2 C6 118.8(4) . .
C13 C8 C9 116.5(3) . .
C13 C8 C5 117.7(3) . .
C9 C8 C5 125.7(4) . .
O9 N3 O10 122.6(4) . .
O9 N3 C9 120.0(4) . .
O10 N3 C9 117.3(4) . .
C6 C5 C4 115.4(4) . .
C6 C5 C8 125.8(4) . .
C4 C5 C8 118.4(4) . .
N1 C19 C18 123.7(4) . .
N1 C19 H19A 118.2 . .
C18 C19 H19A 118.2 . .
O2 C1 O1 126.3(4) . .
O2 C1 C2 120.2(4) . .
O1 C1 C2 113.5(4) . .
C7 C6 C5 123.5(4) . .
C7 C6 N2 117.1(4) . .
C5 C6 N2 119.4(4) . .
C15 C16 C17 119.9(4) . .
C15 C16 H16A 120.1 . .
C17 C16 H16A 120.1 . .
C19 C18 C17 119.2(4) . .
C19 C18 H18A 120.4 . .
C17 C18 H18A 120.4 . .
C4 C3 C2 121.6(4) . .
C4 C3 H3A 119.2 . .
C2 C3 H3A 119.2 . .
C10 C9 C8 121.8(4) . .
C10 C9 N3 117.0(4) . .
C8 C9 N3 121.1(4) . .
C6 C7 C2 120.1(4) . .
C6 C7 H7A 120.0 . .
C2 C7 H7A 120.0 . .
C3 C2 C7 117.4(4) . .
C3 C2 C1 120.7(4) . .
C7 C2 C1 121.9(4) . .
N1 C15 C16 123.9(4) . .
N1 C15 H15A 118.0 . .
C16 C15 H15A 118.0 . .
C12 C13 C8 121.5(4) . .
C12 C13 H13A 119.3 . .
C8 C13 H13A 119.3 . .
C11 C12 C13 120.4(4) . .
C11 C12 H12A 119.8 . .
C13 C12 H12A 119.8 . .
C10 C11 C12 118.7(4) . .
C10 C11 C14 120.4(3) . .
C12 C11 C14 120.9(4) . .
C9 C10 C11 121.0(4) . .
C9 C10 H10A 119.5 . .
C11 C10 H10A 119.5 . .
O3 C14 O4 125.4(4) . .
O3 C14 C11 118.4(4) . .
O4 C14 C11 116.2(3) . .
C14 O4 Cu1 131.1(3) . 1_666
HW6A O6 HW6B 109(3) . .

loop_
_geom_bond_atom_site_label_1
_geom_bond_atom_site_label_2
_geom_bond_distance
_geom_bond_site_symmetry_2
Cu1 O1 1.910(3) .
Cu1 O4 1.956(3) 1_444
Cu1 O5 1.971(3) .
Cu1 N1 1.992(3) .
Cu1 O5 2.438(3) 2
O5 Cu1 2.438(3) 2
O5 HW5A 0.852(18) .
O5 HW5B 0.836(19) .
N1 C15 1.326(5) .
N1 C19 1.332(5) .
O1 C1 1.265(5) .
C17 C16 1.378(5) .
C17 C18 1.383(5) .
C17 C17 1.494(7) 2_645
C4 C3 1.358(6) .
C4 C5 1.402(6) .
C4 H4A 0.9300 .
N2 O8 1.181(5) .
N2 O7 1.196(5) .
N2 C6 1.467(5) .
C8 C13 1.394(6) .
C8 C9 1.398(5) .
C8 C5 1.485(5) .
N3 O9 1.193(5) .
N3 O10 1.212(5) .
N3 C9 1.472(5) .
C5 C6 1.389(5) .
C19 C18 1.378(5) .
C19 H19A 0.9300 .
O2 C1 1.221(5) .
C1 C2 1.498(5) .
C6 C7 1.360(5) .
C16 C15 1.366(5) .
C16 H16A 0.9300 .
C18 H18A 0.9300 .
C3 C2 1.390(6) .
C3 H3A 0.9300 .
C9 C10 1.362(5) .
C7 C2 1.395(6) .
C7 H7A 0.9300 .
C15 H15A 0.9300 .
C13 C12 1.382(5) .
C13 H13A 0.9300 .
C12 C11 1.379(5) .
C12 H12A 0.9300 .
C11 C10 1.375(5) .
C11 C14 1.501(5) .
C10 H10A 0.9300 .
C14 O3 1.247(4) .
C14 O4 1.260(5) .
O4 Cu1 1.956(3) 1_666
O6 HW6A 0.844(18) .
O6 HW6B 0.837(19) .

loop_
_geom_torsion_atom_site_label_1
_geom_torsion_atom_site_label_2
_geom_torsion_atom_site_label_3
_geom_torsion_atom_site_label_4
_geom_torsion
_geom_torsion_site_symmetry_1
_geom_torsion_site_symmetry_4
O1 Cu1 O5 Cu1 88.73(12) . 2
O4 Cu1 O5 Cu1 -102.57(12) 1_444 2
N1 Cu1 O5 Cu1 -8.7(9) . 2
O5 Cu1 O5 Cu1 0.0 2 2
O1 Cu1 N1 C15 -18.6(3) . .
O4 Cu1 N1 C15 172.1(3) 1_444 .
O5 Cu1 N1 C15 78.1(10) . .
O5 Cu1 N1 C15 69.5(3) 2 .
O1 Cu1 N1 C19 164.3(3) . .
O4 Cu1 N1 C19 -5.0(3) 1_444 .
O5 Cu1 N1 C19 -98.9(9) . .
O5 Cu1 N1 C19 -107.5(3) 2 .
O4 Cu1 O1 C1 32.0(7) 1_444 .
O5 Cu1 O1 C1 104.2(3) . .
N1 Cu1 O1 C1 -83.7(3) . .
O5 Cu1 O1 C1 -173.0(3) 2 .
C3 C4 C5 C6 1.6(7) . .
C3 C4 C5 C8 174.9(4) . .
C13 C8 C5 C6 76.0(5) . .
C9 C8 C5 C6 -108.4(5) . .
C13 C8 C5 C4 -96.6(5) . .
C9 C8 C5 C4 79.0(5) . .
C15 N1 C19 C18 -0.9(6) . .
Cu1 N1 C19 C18 176.3(3) . .
Cu1 O1 C1 O2 14.5(7) . .
Cu1 O1 C1 C2 -165.5(3) . .
C4 C5 C6 C7 -1.7(7) . .
C8 C5 C6 C7 -174.5(4) . .
C4 C5 C6 N2 179.5(4) . .
C8 C5 C6 N2 6.8(6) . .
O8 N2 C6 C7 -154.8(5) . .
O7 N2 C6 C7 24.6(7) . .
O8 N2 C6 C5 24.1(7) . .
O7 N2 C6 C5 -156.5(5) . .
C18 C17 C16 C15 0.8(6) . .
C17 C17 C16 C15 179.1(4) 2_645 .
N1 C19 C18 C17 1.7(6) . .
C16 C17 C18 C19 -1.6(6) . .
C17 C17 C18 C19 -179.9(4) 2_645 .
C5 C4 C3 C2 -1.6(8) . .
C13 C8 C9 C10 1.8(6) . .
C5 C8 C9 C10 -173.9(4) . .
C13 C8 C9 N3 -178.4(4) . .
C5 C8 C9 N3 5.9(6) . .
O9 N3 C9 C10 177.5(4) . .
O10 N3 C9 C10 -4.0(6) . .
O9 N3 C9 C8 -2.3(6) . .
O10 N3 C9 C8 176.1(4) . .
C5 C6 C7 C2 1.7(7) . .
N2 C6 C7 C2 -179.5(4) . .
C4 C3 C2 C7 1.4(7) . .
C4 C3 C2 C1 179.3(4) . .
C6 C7 C2 C3 -1.5(7) . .
C6 C7 C2 C1 -179.4(4) . .
O2 C1 C2 C3 -161.4(5) . .
O1 C1 C2 C3 18.5(6) . .
O2 C1 C2 C7 16.4(7) . .
O1 C1 C2 C7 -163.7(4) . .
C19 N1 C15 C16 0.1(6) . .
Cu1 N1 C15 C16 -177.1(3) . .
C17 C16 C15 N1 -0.1(7) . .
C9 C8 C13 C12 0.6(6) . .
C5 C8 C13 C12 176.7(4) . .
C8 C13 C12 C11 -2.4(6) . .
C13 C12 C11 C10 1.8(6) . .
C13 C12 C11 C14 -178.7(4) . .
C8 C9 C10 C11 -2.4(6) . .
N3 C9 C10 C11 177.7(3) . .
C12 C11 C10 C9 0.6(6) . .
C14 C11 C10 C9 -178.9(3) . .
C10 C11 C14 O3 -8.9(5) . .
C12 C11 C14 O3 171.6(4) . .
C10 C11 C14 O4 169.8(3) . .
C12 C11 C14 O4 -9.7(5) . .
O3 C14 O4 Cu1 7.0(6) . 1_666
C11 C14 O4 Cu1 -171.6(2) . 1_666

loop_
_restr_distance_atom_site_label_1
_restr_distance_atom_site_label_2
_restr_distance_site_symmetry_2
_restr_distance_target
_restr_distance_target_weight_param
_restr_distance_diff
_restr_distance_details
O5 Hw5A 1_555 0.850 0.02 0.002 'generated by SHELX DFIX'
O5 Hw5B 1_555 0.850 0.02 -0.014 'generated by SHELX DFIX'
O6 Hw6A 1_555 0.850 0.02 -0.006 'generated by SHELX DFIX'
O6 Hw6B 1_555 0.850 0.02 -0.013 'generated by SHELX DFIX'
Hw5A Hw5B 1_555 1.380 0.02 -0.030 'generated by SHELX DFIX'
Hw6A Hw6B 1_555 1.380 0.04 -0.005 'generated by SHELX DFIX'
